data_4079933
loop_
_publ_author_name
'Dumke, A. Carolin'
'Pape, Tania'
'K\"osters, Jutta'
'Feldmann, Kai-Oliver'
'Schulte to Brinke, Christian'
'Hahn, F. Ekkehardt'

_publ_section_title
;
 Metal-Template-Controlled Stabilization of \b-Functionalized Isocyanides
;
_journal_issue 1
_journal_name_full Organometallics
_journal_page_first 289
_journal_paper_doi 10.1021/om301067v
_journal_volume 32
_journal_year 2013
_chemical_formula_moiety 'C32 H28 Mo N4 O3 P2'
_chemical_formula_sum 'C32 H28 Mo N4 O3 P2'
_chemical_formula_weight 674.46
_chemical_name_systematic
; 
 ? 
;
_space_group_IT_number 33
_symmetry_cell_setting orthorhombic
_symmetry_space_group_name_Hall 'P 2c -2n'
_symmetry_space_group_name_H-M 'P n a 21'
_atom_sites_solution_hydrogens geom
_atom_sites_solution_primary direct
_atom_sites_solution_secondary difmap
_audit_creation_method SHELXL-97
_cell_angle_alpha 90.00
_cell_angle_beta 90.00
_cell_angle_gamma 90.00
_cell_formula_units_Z 4
_cell_length_a 22.5033(8)
_cell_length_b 9.8583(4)
_cell_length_c 13.5324(5)
_cell_measurement_reflns_used 900
_cell_measurement_temperature 153(2)
_cell_measurement_theta_max 22.5
_cell_measurement_theta_min 1
_cell_volume 3002.1(2)
_computing_cell_refinement 'SAINT (Bruker AXS, 2000)'
_computing_data_collection 'SMART (Bruker AXS, 2000)'
_computing_data_reduction 'SAINT,SADABS (Bruker AXS, 2000)'
_computing_molecular_graphics
;
ORTEP3,L.J. Farrugia, J. Appl. Cryst. (1997) 30, 565
;
_computing_structure_refinement
;
SHELXL-97, G. M. Sheldrick, Acta Cryst. (2008) A64, 112-122
;
_computing_structure_solution
;
SHELXS-97 , G. M. Sheldrick, Acta Cryst. (2008) A64, 112-122
;
_diffrn_ambient_temperature 153(2)
_diffrn_detector_area_resol_mean 80
_diffrn_measured_fraction_theta_full 0.997
_diffrn_measured_fraction_theta_max 0.997
_diffrn_measurement_device_type 'CCD area detector'
_diffrn_measurement_method 'Omega and Phi scans'
_diffrn_radiation_monochromator graphite
_diffrn_radiation_source 'rotating anode'
_diffrn_radiation_type MoK\a
_diffrn_radiation_wavelength 0.71073
_diffrn_reflns_av_R_equivalents 0.0285
_diffrn_reflns_av_sigmaI/netI 0.0279
_diffrn_reflns_limit_h_max 31
_diffrn_reflns_limit_h_min -31
_diffrn_reflns_limit_k_max 13
_diffrn_reflns_limit_k_min -13
_diffrn_reflns_limit_l_max 19
_diffrn_reflns_limit_l_min -19
_diffrn_reflns_number 34439
_diffrn_reflns_theta_full 30.25
_diffrn_reflns_theta_max 30.25
_diffrn_reflns_theta_min 1.81
_exptl_absorpt_coefficient_mu 0.584
_exptl_absorpt_correction_T_max 0.9714
_exptl_absorpt_correction_T_min 0.9603
_exptl_absorpt_correction_type multi-scan
_exptl_absorpt_process_details
;
 Corrections were done with the SADABS program, utilizing the none merged
 raw data obtained from the integration process. Integration and final cell
 refinement were done with SAINT.

 SADABS reports ratio of Tmin/Tmax = 0.935657  

;
_exptl_crystal_colour 'light yellow'
_exptl_crystal_density_diffrn 1.492
_exptl_crystal_density_method 'not measured'
_exptl_crystal_description prism
_exptl_crystal_F_000 1376
_exptl_crystal_size_max 0.07
_exptl_crystal_size_mid 0.06
_exptl_crystal_size_min 0.05
_refine_diff_density_max 0.305
_refine_diff_density_min -0.404
_refine_diff_density_rms 0.048
_refine_ls_abs_structure_details 'Flack H D (1983), Acta Cryst. A39, 876-881'
_refine_ls_abs_structure_Flack -0.018(15)
_refine_ls_extinction_method none
_refine_ls_goodness_of_fit_ref 1.010
_refine_ls_hydrogen_treatment noref
_refine_ls_matrix_type full
_refine_ls_number_parameters 379
_refine_ls_number_reflns 8868
_refine_ls_number_restraints 1
_refine_ls_restrained_S_all 1.010
_refine_ls_R_factor_all 0.0266
_refine_ls_R_factor_gt 0.0224
_refine_ls_shift/su_max 0.006
_refine_ls_shift/su_mean 0.000
_refine_ls_structure_factor_coef Fsqd
_refine_ls_weighting_details 'calc w=1/[\s^2^(Fo^2^)+(0.0239P)^2^+0.3562P] where P=(Fo^2^+2Fc^2^)/3'
_refine_ls_weighting_scheme calc
_refine_ls_wR_factor_gt 0.0481
_refine_ls_wR_factor_ref 0.0499
_reflns_number_gt 8207
_reflns_number_total 8868
_reflns_threshold_expression >2sigma(I)
_cod_data_source_file om301067v_si_001.cif
_cod_data_source_block complex[6]
_cod_depositor_comments
;
The following automatic conversions were performed:

'_symmetry_cell_setting' value 'Orthorhombic' changed to
'orthorhombic' according to
/home/saulius/struct/CIF-dictionaries/cif_core.dic dictionary named
'cif_core.dic' version 2.4.2 from 2011-04-26.

Automatic conversion script
Id: cif_fix_values 1891 2012-01-12 08:04:46Z andrius 
;
_cod_database_code 4079933

loop_
_symmetry_equiv_pos_as_xyz
'x, y, z'
'-x, -y, z+1/2'
'-x+1/2, y+1/2, z+1/2'
'x+1/2, -y+1/2, z'

loop_
_atom_site_label
_atom_site_type_symbol
_atom_site_fract_x
_atom_site_fract_y
_atom_site_fract_z
_atom_site_U_iso_or_equiv
_atom_site_adp_type
_atom_site_occupancy
_atom_site_symmetry_multiplicity
_atom_site_calc_flag
_atom_site_refinement_flags
Mo Mo 0.905476(5) 0.780504(11) 0.501406(12) 0.01628(3) Uani 1 1 d .
P1 P 0.874622(18) 0.83362(4) 0.32707(3) 0.01765(8) Uani 1 1 d .
P2 P 0.962192(18) 0.99679(4) 0.47418(3) 0.01742(8) Uani 1 1 d .
C1 C 0.83849(7) 0.90930(17) 0.56294(13) 0.0211(3) Uani 1 1 d .
N1 N 0.80567(7) 0.98417(15) 0.60071(12) 0.0268(3) Uani 1 1 d .
C2 C 0.77321(8) 1.09442(19) 0.64394(15) 0.0307(4) Uani 1 1 d .
H2A H 0.7856 1.1060 0.7136 0.037 Uiso 1 1 calc R
H2B H 0.7302 1.0731 0.6432 0.037 Uiso 1 1 calc R
C3 C 0.78405(10) 1.2250(2) 0.58802(17) 0.0323(5) Uani 1 1 d .
H3A H 0.7633 1.3013 0.6207 0.039 Uiso 1 1 calc R
H3B H 0.8271 1.2456 0.5860 0.039 Uiso 1 1 calc R
N2 N 0.76092(8) 1.20544(18) 0.48697(16) 0.0435(5) Uani 1 1 d .
N3 N 0.78185(10) 1.27408(19) 0.42147(16) 0.0415(5) Uani 1 1 d .
N4 N 0.79575(14) 1.3314(3) 0.35272(18) 0.0790(9) Uani 1 1 d .
C4 C 0.85310(7) 0.61905(16) 0.51197(14) 0.0225(3) Uani 1 1 d .
C5 C 0.93792(8) 0.74276(17) 0.63453(13) 0.0228(3) Uani 1 1 d .
C6 C 0.97117(8) 0.66644(18) 0.44721(12) 0.0220(3) Uani 1 1 d .
O1 O 0.82230(6) 0.52549(13) 0.51819(11) 0.0378(3) Uani 1 1 d .
O2 O 0.95794(7) 0.71403(14) 0.71075(10) 0.0378(3) Uani 1 1 d .
O3 O 1.00940(6) 0.59832(15) 0.41986(10) 0.0340(3) Uani 1 1 d .
C7 C 0.80125(7) 0.91014(17) 0.30666(12) 0.0198(3) Uani 1 1 d .
C8 C 0.79184(8) 1.02400(18) 0.24790(14) 0.0262(4) Uani 1 1 d .
H8 H 0.8245 1.0655 0.2153 0.031 Uiso 1 1 calc R
C9 C 0.73505(9) 1.0776(2) 0.23638(15) 0.0332(4) Uani 1 1 d .
H9 H 0.7292 1.1556 0.1963 0.040 Uiso 1 1 calc R
C10 C 0.68716(9) 1.0181(2) 0.28292(16) 0.0352(5) Uani 1 1 d .
H10 H 0.6485 1.0552 0.2752 0.042 Uiso 1 1 calc R
C11 C 0.69567(8) 0.9039(2) 0.34100(16) 0.0343(4) Uani 1 1 d .
H11 H 0.6626 0.8619 0.3723 0.041 Uiso 1 1 calc R
C12 C 0.75224(8) 0.8507(2) 0.35366(13) 0.0268(4) Uani 1 1 d .
H12 H 0.7578 0.7733 0.3945 0.032 Uiso 1 1 calc R
C13 C 0.87860(7) 0.70234(17) 0.23099(13) 0.0200(3) Uani 1 1 d .
C14 C 0.88621(8) 0.56709(19) 0.25738(14) 0.0263(4) Uani 1 1 d .
H14 H 0.8881 0.5428 0.3252 0.032 Uiso 1 1 calc R
C15 C 0.89113(9) 0.46682(19) 0.18514(15) 0.0306(4) Uani 1 1 d .
H15 H 0.8961 0.3746 0.2038 0.037 Uiso 1 1 calc R
C16 C 0.88870(9) 0.5019(2) 0.08624(14) 0.0297(4) Uani 1 1 d .
H16 H 0.8927 0.4340 0.0369 0.036 Uiso 1 1 calc R
C17 C 0.88047(9) 0.6362(2) 0.05902(13) 0.0294(4) Uani 1 1 d .
H17 H 0.8783 0.6599 -0.0089 0.035 Uiso 1 1 calc R
C18 C 0.87537(8) 0.73605(18) 0.13068(13) 0.0247(4) Uani 1 1 d .
H18 H 0.8697 0.8279 0.1116 0.030 Uiso 1 1 calc R
C19 C 0.92702(8) 0.96167(17) 0.27979(12) 0.0210(3) Uani 1 1 d .
H19A H 0.9657 0.9183 0.2647 0.025 Uiso 1 1 calc R
H19B H 0.9113 1.0017 0.2180 0.025 Uiso 1 1 calc R
C20 C 0.93584(8) 1.07335(18) 0.35728(13) 0.0216(4) Uani 1 1 d .
H20A H 0.8978 1.1214 0.3687 0.026 Uiso 1 1 calc R
H20B H 0.9653 1.1401 0.3331 0.026 Uiso 1 1 calc R
C21 C 0.95449(7) 1.13719(16) 0.56196(12) 0.0191(3) Uani 1 1 d .
C22 C 0.93718(8) 1.11054(18) 0.65852(13) 0.0213(4) Uani 1 1 d .
H22 H 0.9287 1.0200 0.6780 0.026 Uiso 1 1 calc R
C23 C 0.93216(8) 1.21495(17) 0.72706(13) 0.0242(3) Uani 1 1 d .
H23 H 0.9199 1.1956 0.7927 0.029 Uiso 1 1 calc R
C24 C 0.94511(8) 1.34764(18) 0.69967(14) 0.0257(4) Uani 1 1 d .
H24 H 0.9423 1.4189 0.7467 0.031 Uiso 1 1 calc R
C25 C 0.96216(8) 1.37512(18) 0.60364(14) 0.0278(4) Uani 1 1 d .
H25 H 0.9709 1.4657 0.5847 0.033 Uiso 1 1 calc R
C26 C 0.96661(9) 1.27159(17) 0.53456(14) 0.0276(4) Uani 1 1 d .
H26 H 0.9779 1.2918 0.4685 0.033 Uiso 1 1 calc R
C27 C 1.04363(7) 0.98670(16) 0.45945(12) 0.0192(3) Uani 1 1 d .
C28 C 1.07552(8) 1.07469(19) 0.39889(13) 0.0244(3) Uani 1 1 d .
H28 H 1.0551 1.1421 0.3619 0.029 Uiso 1 1 calc R
C29 C 1.13749(8) 1.0644(2) 0.39215(15) 0.0309(4) Uani 1 1 d .
H29 H 1.1590 1.1241 0.3501 0.037 Uiso 1 1 calc R
C30 C 1.16742(8) 0.9673(2) 0.44676(16) 0.0320(4) Uani 1 1 d .
H30 H 1.2094 0.9606 0.4423 0.038 Uiso 1 1 calc R
C31 C 1.13621(7) 0.87973(17) 0.50802(18) 0.0288(3) Uani 1 1 d .
H31 H 1.1569 0.8137 0.5458 0.035 Uiso 1 1 calc R
C32 C 1.07454(7) 0.88874(16) 0.51401(14) 0.0235(3) Uani 1 1 d .
H32 H 1.0533 0.8279 0.5554 0.028 Uiso 1 1 calc R

loop_
_atom_site_aniso_label
_atom_site_aniso_U_11
_atom_site_aniso_U_22
_atom_site_aniso_U_33
_atom_site_aniso_U_23
_atom_site_aniso_U_13
_atom_site_aniso_U_12
Mo 0.01882(5) 0.01447(5) 0.01556(5) 0.00040(7) 0.00003(6) -0.00056(4)
P1 0.01863(19) 0.01816(19) 0.01615(18) -0.00054(16) -0.00065(15) -0.00074(15)
P2 0.01788(17) 0.01661(17) 0.01777(18) 0.00083(14) -0.00114(14) -0.00087(14)
C1 0.0219(8) 0.0197(8) 0.0216(8) 0.0000(6) -0.0021(6) -0.0042(6)
N1 0.0237(7) 0.0264(8) 0.0304(8) -0.0029(6) 0.0011(6) 0.0008(6)
C2 0.0285(9) 0.0314(10) 0.0321(10) -0.0048(8) 0.0069(8) 0.0082(8)
C3 0.0308(10) 0.0278(11) 0.0384(11) -0.0042(9) -0.0023(9) 0.0017(8)
N2 0.0439(9) 0.0449(10) 0.0417(13) 0.0105(9) -0.0108(9) -0.0146(8)
N3 0.0514(12) 0.0304(11) 0.0428(11) -0.0118(9) 0.0090(9) -0.0083(8)
N4 0.129(2) 0.0625(16) 0.0460(13) -0.0136(12) 0.0267(15) -0.0530(17)
C4 0.0279(7) 0.0211(7) 0.0185(9) 0.0004(7) 0.0023(7) -0.0008(6)
C5 0.0285(9) 0.0170(8) 0.0229(8) -0.0020(6) -0.0004(7) 0.0003(6)
C6 0.0271(9) 0.0213(8) 0.0175(8) 0.0037(6) -0.0011(6) -0.0010(7)
O1 0.0450(8) 0.0306(7) 0.0376(9) -0.0024(6) 0.0021(7) -0.0172(6)
O2 0.0595(10) 0.0308(8) 0.0231(7) 0.0006(6) -0.0120(7) 0.0054(7)
O3 0.0357(8) 0.0388(8) 0.0275(7) 0.0006(6) 0.0044(6) 0.0151(6)
C7 0.0210(8) 0.0190(8) 0.0194(7) -0.0036(6) -0.0027(6) -0.0010(6)
C8 0.0284(9) 0.0244(9) 0.0258(9) 0.0008(7) -0.0050(7) -0.0018(7)
C9 0.0339(10) 0.0275(10) 0.0381(11) 0.0002(8) -0.0134(8) 0.0050(8)
C10 0.0244(9) 0.0384(11) 0.0428(12) -0.0082(9) -0.0098(8) 0.0079(8)
C11 0.0214(9) 0.0458(12) 0.0356(10) -0.0041(9) 0.0001(8) -0.0028(8)
C12 0.0251(9) 0.0302(10) 0.0250(9) -0.0005(7) -0.0011(7) -0.0023(7)
C13 0.0181(7) 0.0211(8) 0.0208(8) -0.0042(6) 0.0005(6) -0.0016(6)
C14 0.0320(9) 0.0245(9) 0.0223(8) 0.0002(7) 0.0000(7) 0.0003(7)
C15 0.0373(10) 0.0222(9) 0.0322(10) -0.0039(8) 0.0018(8) 0.0012(8)
C16 0.0307(10) 0.0307(10) 0.0277(9) -0.0118(8) 0.0065(8) -0.0013(8)
C17 0.0332(10) 0.0344(10) 0.0207(8) -0.0045(7) 0.0031(7) -0.0033(8)
C18 0.0271(9) 0.0255(9) 0.0216(8) -0.0009(7) -0.0010(7) -0.0016(7)
C19 0.0200(8) 0.0245(9) 0.0187(8) 0.0018(7) 0.0004(6) -0.0025(6)
C20 0.0214(8) 0.0203(9) 0.0230(8) 0.0048(7) -0.0045(7) -0.0043(7)
C21 0.0167(7) 0.0185(8) 0.0222(8) -0.0011(6) -0.0011(6) 0.0002(6)
C22 0.0232(8) 0.0194(8) 0.0212(8) 0.0019(7) -0.0040(7) -0.0005(7)
C23 0.0285(9) 0.0242(9) 0.0198(8) -0.0007(7) -0.0032(7) 0.0016(7)
C24 0.0270(9) 0.0220(8) 0.0280(9) -0.0050(7) -0.0051(7) 0.0048(7)
C25 0.0328(10) 0.0178(8) 0.0328(10) 0.0001(7) 0.0030(8) -0.0006(7)
C26 0.0338(10) 0.0206(8) 0.0285(8) 0.0009(7) 0.0058(7) -0.0020(7)
C27 0.0189(7) 0.0198(8) 0.0188(8) -0.0051(6) 0.0003(6) -0.0007(6)
C28 0.0228(8) 0.0251(9) 0.0253(9) -0.0026(7) 0.0010(7) -0.0011(7)
C29 0.0250(9) 0.0311(10) 0.0367(10) -0.0051(9) 0.0062(8) -0.0045(8)
C30 0.0182(8) 0.0347(10) 0.0430(11) -0.0124(9) -0.0016(8) 0.0013(7)
C31 0.0249(7) 0.0286(8) 0.0331(9) -0.0066(9) -0.0077(9) 0.0046(6)
C32 0.0249(7) 0.0225(7) 0.0232(10) -0.0021(7) -0.0040(7) -0.0005(6)

loop_
_atom_type_symbol
_atom_type_description
_atom_type_scat_dispersion_real
_atom_type_scat_dispersion_imag
_atom_type_scat_source
C C 0.0033 0.0016 'International Tables Vol C Tables 4.2.6.8 and 6.1.1.4'
H H 0.0000 0.0000 'International Tables Vol C Tables 4.2.6.8 and 6.1.1.4'
N N 0.0061 0.0033 'International Tables Vol C Tables 4.2.6.8 and 6.1.1.4'
O O 0.0106 0.0060 'International Tables Vol C Tables 4.2.6.8 and 6.1.1.4'
P P 0.1023 0.0942 'International Tables Vol C Tables 4.2.6.8 and 6.1.1.4'
Mo Mo -1.6832 0.6857 'International Tables Vol C Tables 4.2.6.8 and 6.1.1.4'

loop_
_geom_angle_atom_site_label_1
_geom_angle_atom_site_label_2
_geom_angle_atom_site_label_3
_geom_angle
C5 Mo C4 90.16(7)
C5 Mo C6 87.44(7)
C4 Mo C6 90.83(7)
C5 Mo C1 90.99(7)
C4 Mo C1 91.69(6)
C6 Mo C1 177.03(7)
C5 Mo P2 96.07(5)
C4 Mo P2 172.95(5)
C6 Mo P2 92.75(5)
C1 Mo P2 84.91(5)
C5 Mo P1 174.33(5)
C4 Mo P1 94.05(6)
C6 Mo P1 88.69(5)
C1 Mo P1 92.69(5)
P2 Mo P1 79.975(14)
C7 P1 C13 103.11(7)
C7 P1 C19 103.99(8)
C13 P1 C19 101.87(8)
C7 P1 Mo 118.36(5)
C13 P1 Mo 120.27(6)
C19 P1 Mo 106.97(5)
C21 P2 C27 101.81(7)
C21 P2 C20 102.46(8)
C27 P2 C20 104.35(8)
C21 P2 Mo 119.87(6)
C27 P2 Mo 118.32(5)
C20 P2 Mo 107.98(6)
N1 C1 Mo 174.55(15)
C1 N1 C2 169.73(18)
N1 C2 C3 111.01(16)
N2 C3 C2 107.20(17)
N3 N2 C3 117.93(17)
N4 N3 N2 171.1(3)
O1 C4 Mo 179.60(16)
O2 C5 Mo 176.39(15)
O3 C6 Mo 177.11(15)
C8 C7 C12 118.48(16)
C8 C7 P1 123.65(13)
C12 C7 P1 117.87(13)
C7 C8 C9 120.67(18)
C10 C9 C8 120.30(19)
C9 C10 C11 119.78(18)
C10 C11 C12 120.23(19)
C11 C12 C7 120.53(18)
C14 C13 C18 118.89(16)
C14 C13 P1 119.98(13)
C18 C13 P1 121.12(13)
C13 C14 C15 120.62(17)
C16 C15 C14 119.84(18)
C15 C16 C17 120.08(17)
C16 C17 C18 120.20(17)
C17 C18 C13 120.37(17)
C20 C19 P1 109.71(12)
C19 C20 P2 109.47(12)
C22 C21 C26 118.81(16)
C22 C21 P2 119.59(13)
C26 C21 P2 121.59(13)
C21 C22 C23 120.70(17)
C22 C23 C24 120.11(17)
C25 C24 C23 119.56(17)
C24 C25 C26 120.63(17)
C25 C26 C21 120.18(17)
C28 C27 C32 118.94(15)
C28 C27 P2 122.79(13)
C32 C27 P2 118.24(12)
C27 C28 C29 120.41(17)
C30 C29 C28 119.96(18)
C29 C30 C31 120.20(17)
C30 C31 C32 119.94(18)
C31 C32 C27 120.54(16)

loop_
_geom_bond_atom_site_label_1
_geom_bond_atom_site_label_2
_geom_bond_distance
Mo C5 1.9790(18)
Mo C4 1.9858(16)
Mo C6 1.9969(18)
Mo C1 2.1396(18)
Mo P2 2.5122(4)
Mo P1 2.5143(4)
P1 C7 1.8362(17)
P1 C13 1.8367(17)
P1 C19 1.8422(17)
P2 C21 1.8321(17)
P2 C27 1.8460(16)
P2 C20 1.8503(17)
C1 N1 1.163(2)
N1 C2 1.434(2)
C2 C3 1.513(3)
C3 N2 1.476(3)
N2 N3 1.210(3)
N3 N4 1.133(3)
C4 O1 1.1567(19)
C5 O2 1.161(2)
C6 O3 1.152(2)
C7 C8 1.392(2)
C7 C12 1.402(2)
C8 C9 1.392(3)
C9 C10 1.379(3)
C10 C11 1.387(3)
C11 C12 1.387(3)
C13 C14 1.391(2)
C13 C18 1.399(2)
C14 C15 1.395(3)
C15 C16 1.384(3)
C16 C17 1.386(3)
C17 C18 1.387(2)
C19 C20 1.533(2)
C21 C22 1.389(2)
C21 C26 1.403(2)
C22 C23 1.390(2)
C23 C24 1.390(3)
C24 C25 1.382(3)
C25 C26 1.388(3)
C27 C28 1.392(2)
C27 C32 1.401(2)
C28 C29 1.401(2)
C29 C30 1.384(3)
C30 C31 1.388(3)
C31 C32 1.393(2)

loop_
_geom_torsion_atom_site_label_1
_geom_torsion_atom_site_label_2
_geom_torsion_atom_site_label_3
_geom_torsion_atom_site_label_4
_geom_torsion
C5 Mo P1 C7 -147.3(5)
C4 Mo P1 C7 75.00(8)
C6 Mo P1 C7 165.74(8)
C1 Mo P1 C7 -16.88(7)
P2 Mo P1 C7 -101.23(6)
C5 Mo P1 C13 84.9(5)
C4 Mo P1 C13 -52.84(8)
C6 Mo P1 C13 37.91(8)
C1 Mo P1 C13 -144.72(8)
P2 Mo P1 C13 130.93(6)
C5 Mo P1 C19 -30.4(5)
C4 Mo P1 C19 -168.12(7)
C6 Mo P1 C19 -77.38(8)
C1 Mo P1 C19 99.99(7)
P2 Mo P1 C19 15.64(6)
C5 Mo P2 C21 -57.30(8)
C4 Mo P2 C21 94.5(4)
C6 Mo P2 C21 -145.02(8)
C1 Mo P2 C21 33.15(8)
P1 Mo P2 C21 126.80(6)
C5 Mo P2 C27 67.98(8)
C4 Mo P2 C27 -140.2(4)
C6 Mo P2 C27 -19.73(8)
C1 Mo P2 C27 158.44(7)
P1 Mo P2 C27 -107.91(6)
C5 Mo P2 C20 -173.92(8)
C4 Mo P2 C20 -22.1(4)
C6 Mo P2 C20 98.37(8)
C1 Mo P2 C20 -83.47(8)
P1 Mo P2 C20 10.18(7)
C5 Mo C1 N1 48.0(16)
C4 Mo C1 N1 138.2(16)
C6 Mo C1 N1 -10(3)
P2 Mo C1 N1 -48.0(16)
P1 Mo C1 N1 -127.7(16)
Mo C1 N1 C2 43(2)
C1 N1 C2 C3 35.7(11)
N1 C2 C3 N2 63.1(2)
C2 C3 N2 N3 -155.2(2)
C3 N2 N3 N4 -172.0(18)
C5 Mo C4 O1 108(26)
C6 Mo C4 O1 -164(100)
C1 Mo C4 O1 17(26)
P2 Mo C4 O1 -44(27)
P1 Mo C4 O1 -76(26)
C4 Mo C5 O2 60(3)
C6 Mo C5 O2 -31(3)
C1 Mo C5 O2 151(3)
P2 Mo C5 O2 -124(3)
P1 Mo C5 O2 -78(3)
C5 Mo C6 O3 18(3)
C4 Mo C6 O3 -72(3)
C1 Mo C6 O3 76(4)
P2 Mo C6 O3 114(3)
P1 Mo C6 O3 -166(3)
C13 P1 C7 C8 -93.22(15)
C19 P1 C7 C8 12.78(16)
Mo P1 C7 C8 131.23(13)
C13 P1 C7 C12 87.26(14)
C19 P1 C7 C12 -166.74(13)
Mo P1 C7 C12 -48.29(15)
C12 C7 C8 C9 0.2(3)
P1 C7 C8 C9 -179.36(14)
C7 C8 C9 C10 -0.2(3)
C8 C9 C10 C11 -0.3(3)
C9 C10 C11 C12 1.0(3)
C10 C11 C12 C7 -1.1(3)
C8 C7 C12 C11 0.5(3)
P1 C7 C12 C11 -179.95(15)
C7 P1 C13 C14 -120.63(15)
C19 P1 C13 C14 131.75(15)
Mo P1 C13 C14 13.84(17)
C7 P1 C13 C18 60.75(15)
C19 P1 C13 C18 -46.87(16)
Mo P1 C13 C18 -164.77(12)
C18 C13 C14 C15 0.6(3)
P1 C13 C14 C15 -178.03(15)
C13 C14 C15 C16 0.3(3)
C14 C15 C16 C17 -1.0(3)
C15 C16 C17 C18 0.8(3)
C16 C17 C18 C13 0.1(3)
C14 C13 C18 C17 -0.8(3)
P1 C13 C18 C17 177.80(14)
C7 P1 C19 C20 80.08(13)
C13 P1 C19 C20 -172.99(12)
Mo P1 C19 C20 -45.93(12)
P1 C19 C20 P2 56.98(14)
C21 P2 C20 C19 -168.35(12)
C27 P2 C20 C19 85.81(13)
Mo P2 C20 C19 -40.91(13)
C27 P2 C21 C22 -108.40(14)
C20 P2 C21 C22 143.81(13)
Mo P2 C21 C22 24.37(16)
C27 P2 C21 C26 70.53(16)
C20 P2 C21 C26 -37.26(16)
Mo P2 C21 C26 -156.70(12)
C26 C21 C22 C23 -0.2(3)
P2 C21 C22 C23 178.71(13)
C21 C22 C23 C24 -0.7(3)
C22 C23 C24 C25 0.9(3)
C23 C24 C25 C26 -0.2(3)
C24 C25 C26 C21 -0.8(3)
C22 C21 C26 C25 1.0(3)
P2 C21 C26 C25 -177.96(14)
C21 P2 C27 C28 -79.42(15)
C20 P2 C27 C28 26.90(16)
Mo P2 C27 C28 146.90(12)
C21 P2 C27 C32 98.62(14)
C20 P2 C27 C32 -155.05(13)
Mo P2 C27 C32 -35.06(14)
C32 C27 C28 C29 0.5(3)
P2 C27 C28 C29 178.56(13)
C27 C28 C29 C30 -0.7(3)
C28 C29 C30 C31 0.2(3)
C29 C30 C31 C32 0.5(3)
C30 C31 C32 C27 -0.7(3)
C28 C27 C32 C31 0.2(3)
P2 C27 C32 C31 -177.93(14)
